data_4077121
loop_
_publ_author_name
'Bellabarba, Ronan M.'
'Nieuwenhuyzen, Mark'
'Saunders, Graham C.'

_publ_section_title
;
 Intramolecular Dehydrofluorinative Coupling of
 \h5-Pentamethylcyclopentadienyl and Pentafluorophenylphosphine Ligands in
 Rhodium Complexes
;
_journal_issue 26
_journal_name_full Organometallics
_journal_page_first 5726
_journal_paper_doi 10.1021/om020612n
_journal_volume 21
_journal_year 2002
_chemical_formula_sum 'C20 H25 Cl2 F5 P Rh'
_chemical_formula_weight 565.18
_chemical_name_systematic
; 
 ? 
;
_space_group_IT_number 14
_symmetry_cell_setting monoclinic
_symmetry_space_group_name_Hall '-P 2ybc'
_symmetry_space_group_name_H-M 'P 1 21/c 1'
_atom_sites_solution_hydrogens geom
_atom_sites_solution_primary direct
_atom_sites_solution_secondary difmap
_audit_creation_method SHELXL-97
_cell_angle_alpha 90.00
_cell_angle_beta 116.566(8)
_cell_angle_gamma 90.00
_cell_formula_units_Z 4
_cell_length_a 8.267(4)
_cell_length_b 35.806(19)
_cell_length_c 8.288(4)
_cell_measurement_temperature 153(2)
_cell_volume 2194.3(19)
_computing_cell_refinement 'Bruker SMART'
_computing_data_collection 'Bruker SMART'
_computing_data_reduction 'Bruker SHELXTL'
_computing_molecular_graphics 'Bruker SHELXTL'
_computing_publication_material 'Bruker SHELXTL'
_computing_structure_refinement 'SHELXL-97 (Sheldrick, 1997)'
_computing_structure_solution 'SHELXS-97 (Sheldrick, 1990)'
_diffrn_ambient_temperature 153(2)
_diffrn_measured_fraction_theta_full 1.000
_diffrn_measured_fraction_theta_max 1.000
_diffrn_measurement_device_type 'CCD area detector'
_diffrn_measurement_method 'phi and omega scans'
_diffrn_radiation_monochromator graphite
_diffrn_radiation_source 'fine-focus sealed tube'
_diffrn_radiation_type MoK\a
_diffrn_radiation_wavelength 0.71073
_diffrn_reflns_av_R_equivalents 0.1421
_diffrn_reflns_av_sigmaI/netI 0.1605
_diffrn_reflns_limit_h_max 8
_diffrn_reflns_limit_h_min -8
_diffrn_reflns_limit_k_max 36
_diffrn_reflns_limit_k_min -38
_diffrn_reflns_limit_l_max 8
_diffrn_reflns_limit_l_min -8
_diffrn_reflns_number 9676
_diffrn_reflns_theta_full 22.50
_diffrn_reflns_theta_max 22.50
_diffrn_reflns_theta_min 1.14
_exptl_absorpt_coefficient_mu 1.141
_exptl_absorpt_correction_T_max 1.000
_exptl_absorpt_correction_T_min 0.898
_exptl_absorpt_correction_type Emprical
_exptl_absorpt_process_details 'SADABS (Bruker 1998)'
_exptl_crystal_colour orange/red
_exptl_crystal_density_diffrn 1.711
_exptl_crystal_density_meas ?
_exptl_crystal_density_method 'not measured'
_exptl_crystal_description block
_exptl_crystal_F_000 1136
_exptl_crystal_size_max 0.35
_exptl_crystal_size_mid 0.28
_exptl_crystal_size_min 0.20
_refine_diff_density_max 2.826
_refine_diff_density_min -1.153
_refine_diff_density_rms 0.239
_refine_ls_extinction_method none
_refine_ls_goodness_of_fit_ref 0.953
_refine_ls_hydrogen_treatment calc
_refine_ls_matrix_type full
_refine_ls_number_parameters 269
_refine_ls_number_reflns 2860
_refine_ls_number_restraints 0
_refine_ls_restrained_S_all 0.953
_refine_ls_R_factor_all 0.1511
_refine_ls_R_factor_gt 0.0916
_refine_ls_shift/su_max 0.000
_refine_ls_shift/su_mean 0.000
_refine_ls_structure_factor_coef Fsqd
_refine_ls_weighting_details 'calc w=1/[\s^2^(Fo^2^)+(0.1438P)^2^+0.0000P] where P=(Fo^2^+2Fc^2^)/3'
_refine_ls_weighting_scheme calc
_refine_ls_wR_factor_gt 0.2242
_refine_ls_wR_factor_ref 0.2564
_reflns_number_gt 1508
_reflns_number_total 2860
_reflns_threshold_expression >2sigma(I)
_cod_data_source_file om020612n.cif
_cod_data_source_block Compound_13b
_cod_depositor_comments
;
The following automatic conversions were performed:

'_symmetry_cell_setting' value 'Monoclinic' changed to 'monoclinic'
according to /home/saulius/struct/CIF-dictionaries/cif_core.dic
dictionary named 'cif_core.dic' version 2.4.1 from 2010-06-29.

Automatic conversion script
Id: cif_fix_values 1715 2011-07-08 13:25:40Z adriana 

The following automatic conversions were performed:

'_exptl_crystal_density_meas' value 'not_measured' was changed to '?'
- the value is perceived as not measured.

Automatic conversion script
Id: cif_fix_values 3008 2015-01-20 13:52:24Z robertas 
;
_cod_original_cell_volume 2194(2)
_cod_original_sg_symbol_H-M P2(1)/c
_cod_database_code 4077121

loop_
_symmetry_equiv_pos_as_xyz
'x, y, z'
'-x, y+1/2, -z+1/2'
'-x, -y, -z'
'x, -y-1/2, z-1/2'

loop_
_atom_site_label
_atom_site_type_symbol
_atom_site_fract_x
_atom_site_fract_y
_atom_site_fract_z
_atom_site_U_iso_or_equiv
_atom_site_adp_type
_atom_site_occupancy
_atom_site_symmetry_multiplicity
_atom_site_calc_flag
_atom_site_refinement_flags
Rh1 Rh 1.06039(17) 0.16491(3) 0.22206(17) 0.0294(5) Uani 1 1 d .
Cl1 Cl 1.2704(6) 0.17623(12) 0.5314(6) 0.0439(12) Uani 1 1 d .
Cl2 Cl 0.8212(6) 0.16754(12) 0.3088(6) 0.0442(12) Uani 1 1 d .
C1 C 0.979(2) 0.1670(5) -0.068(2) 0.035(4) Uani 1 1 d .
C2 C 0.899(2) 0.1971(5) -0.020(2) 0.036(4) Uani 1 1 d .
C3 C 1.044(3) 0.2199(5) 0.105(2) 0.043(5) Uani 1 1 d .
C4 C 1.206(2) 0.2024(5) 0.131(2) 0.038(5) Uani 1 1 d .
C5 C 1.168(3) 0.1699(4) 0.022(2) 0.036(4) Uani 1 1 d .
C6 C 0.872(3) 0.1398(6) -0.215(2) 0.069(7) Uani 1 1 d .
H6A H 0.7555 0.1350 -0.2158 0.103 Uiso 1 1 calc R
H6B H 0.9399 0.1163 -0.1947 0.103 Uiso 1 1 calc R
H6C H 0.8523 0.1503 -0.3321 0.103 Uiso 1 1 calc R
C7 C 0.703(2) 0.2057(7) -0.100(3) 0.068(7) Uani 1 1 d .
H7A H 0.6359 0.1876 -0.1953 0.102 Uiso 1 1 calc R
H7B H 0.6813 0.2310 -0.1506 0.102 Uiso 1 1 calc R
H7C H 0.6616 0.2041 -0.0059 0.102 Uiso 1 1 calc R
C8 C 1.024(3) 0.2563(5) 0.189(3) 0.075(7) Uani 1 1 d .
H8A H 1.0261 0.2773 0.1137 0.113 Uiso 1 1 calc R
H8B H 1.1242 0.2589 0.3101 0.113 Uiso 1 1 calc R
H8C H 0.9091 0.2562 0.1961 0.113 Uiso 1 1 calc R
C9 C 1.394(2) 0.2184(6) 0.242(2) 0.057(6) Uani 1 1 d .
H9A H 1.4847 0.2002 0.2483 0.085 Uiso 1 1 calc R
H9B H 1.4098 0.2237 0.3646 0.085 Uiso 1 1 calc R
H9C H 1.4078 0.2415 0.1865 0.085 Uiso 1 1 calc R
C10 C 1.304(3) 0.1476(6) -0.009(3) 0.058(6) Uani 1 1 d .
H10A H 1.3328 0.1604 -0.0974 0.087 Uiso 1 1 calc R
H10B H 1.2543 0.1228 -0.0550 0.087 Uiso 1 1 calc R
H10C H 1.4142 0.1449 0.1048 0.087 Uiso 1 1 calc R
P1 P 1.0940(6) 0.10199(12) 0.2907(5) 0.0275(11) Uani 1 1 d .
C11 C 1.083(2) 0.0893(4) 0.499(2) 0.034(4) Uani 1 1 d .
H11A H 1.1863 0.1011 0.6005 0.041 Uiso 1 1 calc R
H11B H 0.9710 0.1004 0.4945 0.041 Uiso 1 1 calc R
C12 C 1.083(2) 0.0480(4) 0.540(2) 0.038(4) Uani 1 1 d .
H12A H 0.9701 0.0366 0.4528 0.056 Uiso 1 1 calc R
H12B H 1.0954 0.0448 0.6620 0.056 Uiso 1 1 calc R
H12C H 1.1855 0.0359 0.5310 0.056 Uiso 1 1 calc R
C21 C 1.3045(19) 0.0797(5) 0.317(2) 0.035(4) Uani 1 1 d .
H21A H 1.2965 0.0524 0.3321 0.042 Uiso 1 1 calc R
H21B H 1.3196 0.0838 0.2064 0.042 Uiso 1 1 calc R
C22 C 1.4706(19) 0.0953(5) 0.481(2) 0.034(4) Uani 1 1 d .
H22A H 1.4757 0.1225 0.4691 0.051 Uiso 1 1 calc R
H22B H 1.5808 0.0840 0.4865 0.051 Uiso 1 1 calc R
H22C H 1.4607 0.0895 0.5918 0.051 Uiso 1 1 calc R
C31 C 0.917(2) 0.0707(4) 0.121(2) 0.023(4) Uani 1 1 d .
C32 C 0.743(2) 0.0669(5) 0.112(2) 0.033(4) Uani 1 1 d .
F32 F 0.7085(12) 0.0835(3) 0.2393(13) 0.049(3) Uani 1 1 d .
C33 C 0.610(2) 0.0469(5) -0.017(2) 0.034(4) Uani 1 1 d .
F33 F 0.4483(13) 0.0444(3) -0.0160(14) 0.058(3) Uani 1 1 d .
C34 C 0.639(2) 0.0287(5) -0.144(2) 0.034(4) Uani 1 1 d .
F34 F 0.5080(12) 0.0090(3) -0.2709(13) 0.051(3) Uani 1 1 d .
C35 C 0.800(2) 0.0317(4) -0.148(2) 0.031(4) Uani 1 1 d .
F35 F 0.8323(12) 0.0150(3) -0.2743(11) 0.042(3) Uani 1 1 d .
C36 C 0.937(2) 0.0530(4) -0.015(2) 0.030(4) Uani 1 1 d .
F36 F 1.0938(12) 0.0547(3) -0.0287(11) 0.038(2) Uani 1 1 d .

loop_
_atom_site_aniso_label
_atom_site_aniso_U_11
_atom_site_aniso_U_22
_atom_site_aniso_U_33
_atom_site_aniso_U_23
_atom_site_aniso_U_13
_atom_site_aniso_U_12
Rh1 0.0369(8) 0.0226(8) 0.0267(8) -0.0010(6) 0.0124(6) -0.0014(7)
Cl1 0.059(3) 0.037(3) 0.029(2) -0.006(2) 0.013(2) -0.005(2)
Cl2 0.044(3) 0.041(3) 0.052(3) 0.011(2) 0.025(2) 0.010(2)
C1 0.055(12) 0.022(10) 0.028(9) -0.002(8) 0.017(9) -0.009(9)
C2 0.030(10) 0.054(13) 0.023(9) 0.016(9) 0.012(8) 0.011(9)
C3 0.087(15) 0.023(10) 0.032(10) 0.011(8) 0.039(11) 0.005(10)
C4 0.058(12) 0.048(13) 0.014(8) 0.010(8) 0.020(8) 0.002(10)
C5 0.066(13) 0.011(10) 0.034(10) 0.005(8) 0.026(9) -0.002(9)
C6 0.096(17) 0.075(18) 0.038(12) -0.017(11) 0.034(12) -0.025(13)
C7 0.061(14) 0.099(19) 0.049(13) 0.037(12) 0.029(11) 0.015(13)
C8 0.15(2) 0.022(12) 0.090(17) 0.003(11) 0.087(17) 0.012(13)
C9 0.055(13) 0.072(15) 0.040(12) 0.008(10) 0.018(10) -0.025(11)
C10 0.079(15) 0.060(14) 0.053(13) 0.002(11) 0.046(12) 0.019(12)
P1 0.038(3) 0.027(3) 0.021(2) -0.0009(19) 0.017(2) -0.002(2)
C11 0.033(9) 0.031(11) 0.037(10) 0.001(8) 0.014(8) 0.003(8)
C12 0.064(12) 0.032(11) 0.028(9) 0.014(8) 0.031(9) 0.004(9)
C21 0.032(9) 0.043(12) 0.032(10) -0.002(8) 0.016(8) -0.002(8)
C22 0.035(10) 0.043(11) 0.022(9) -0.010(8) 0.010(8) -0.004(8)
C31 0.040(10) 0.004(8) 0.028(9) -0.004(7) 0.018(8) 0.001(7)
C32 0.034(10) 0.028(10) 0.047(11) -0.008(9) 0.027(9) 0.002(8)
F32 0.050(6) 0.056(7) 0.053(7) -0.021(5) 0.035(5) -0.013(5)
C33 0.031(10) 0.054(12) 0.024(9) -0.008(9) 0.019(8) -0.014(9)
F33 0.048(7) 0.064(8) 0.064(7) -0.020(6) 0.029(6) -0.010(6)
C34 0.026(10) 0.043(12) 0.030(10) 0.002(9) 0.011(8) -0.002(9)
F34 0.043(6) 0.043(7) 0.054(6) -0.019(5) 0.010(5) -0.011(5)
C35 0.033(10) 0.027(10) 0.030(10) -0.007(8) 0.012(8) -0.015(8)
F35 0.060(6) 0.046(7) 0.026(5) -0.014(4) 0.025(5) -0.006(5)
C36 0.034(10) 0.019(9) 0.040(11) 0.011(8) 0.019(9) 0.000(8)
F36 0.043(6) 0.050(7) 0.029(5) -0.007(4) 0.023(4) -0.001(5)

loop_
_atom_type_symbol
_atom_type_description
_atom_type_scat_dispersion_real
_atom_type_scat_dispersion_imag
_atom_type_scat_source
C C 0.0033 0.0016 'International Tables Vol C Tables 4.2.6.8 and 6.1.1.4'
H H 0.0000 0.0000 'International Tables Vol C Tables 4.2.6.8 and 6.1.1.4'
F F 0.0171 0.0103 'International Tables Vol C Tables 4.2.6.8 and 6.1.1.4'
P P 0.1023 0.0942 'International Tables Vol C Tables 4.2.6.8 and 6.1.1.4'
Cl Cl 0.1484 0.1585 'International Tables Vol C Tables 4.2.6.8 and 6.1.1.4'
Rh Rh -1.1178 0.9187 'International Tables Vol C Tables 4.2.6.8 and 6.1.1.4'

loop_
_geom_angle_atom_site_label_1
_geom_angle_atom_site_label_2
_geom_angle_atom_site_label_3
_geom_angle
C4 Rh1 C3 37.8(6)
C4 Rh1 C2 63.4(6)
C3 Rh1 C2 38.6(6)
C4 Rh1 C1 62.5(6)
C3 Rh1 C1 63.4(6)
C2 Rh1 C1 37.7(6)
C4 Rh1 C5 37.9(6)
C3 Rh1 C5 63.8(6)
C2 Rh1 C5 63.4(6)
C1 Rh1 C5 37.2(6)
C4 Rh1 P1 132.1(5)
C3 Rh1 P1 166.1(5)
C2 Rh1 P1 134.5(5)
C1 Rh1 P1 104.4(4)
C5 Rh1 P1 102.7(4)
C4 Rh1 Cl2 138.5(5)
C3 Rh1 Cl2 101.8(5)
C2 Rh1 Cl2 90.5(4)
C1 Rh1 Cl2 116.0(5)
C5 Rh1 Cl2 152.5(5)
P1 Rh1 Cl2 89.36(15)
C4 Rh1 Cl1 91.1(4)
C3 Rh1 Cl1 101.1(5)
C2 Rh1 Cl1 138.2(5)
C1 Rh1 Cl1 152.6(5)
C5 Rh1 Cl1 116.4(5)
P1 Rh1 Cl1 87.25(15)
Cl2 Rh1 Cl1 88.44(17)
C5 C1 C2 109.9(14)
C5 C1 C6 126.0(17)
C2 C1 C6 123.4(17)
C5 C1 Rh1 72.2(9)
C2 C1 Rh1 70.7(9)
C6 C1 Rh1 130.8(12)
C1 C2 C3 107.3(14)
C1 C2 C7 125.8(17)
C3 C2 C7 126.6(18)
C1 C2 Rh1 71.6(9)
C3 C2 Rh1 70.6(9)
C7 C2 Rh1 128.0(11)
C4 C3 C2 106.5(15)
C4 C3 C8 127.3(18)
C2 C3 C8 126.1(18)
C4 C3 Rh1 70.4(10)
C2 C3 Rh1 70.8(9)
C8 C3 Rh1 124.9(12)
C3 C4 C5 110.2(16)
C3 C4 C9 124.6(17)
C5 C4 C9 124.9(17)
C3 C4 Rh1 71.8(10)
C5 C4 Rh1 73.1(10)
C9 C4 Rh1 126.8(11)
C1 C5 C4 106.1(15)
C1 C5 C10 128.0(16)
C4 C5 C10 125.3(17)
C1 C5 Rh1 70.6(10)
C4 C5 Rh1 69.0(9)
C10 C5 Rh1 132.4(12)
C11 P1 C21 103.1(7)
C11 P1 C31 101.8(7)
C21 P1 C31 102.2(7)
C11 P1 Rh1 115.1(5)
C21 P1 Rh1 117.2(6)
C31 P1 Rh1 115.4(5)
C12 C11 P1 117.2(11)
C22 C21 P1 111.7(11)
C36 C31 C32 114.0(14)
C36 C31 P1 123.3(12)
C32 C31 P1 122.4(12)
C33 C32 F32 117.9(14)
C33 C32 C31 123.3(15)
F32 C32 C31 118.8(14)
C32 C33 F33 119.8(14)
C32 C33 C34 120.4(15)
F33 C33 C34 119.7(14)
F34 C34 C33 120.7(14)
F34 C34 C35 119.0(15)
C33 C34 C35 120.3(16)
F35 C35 C34 122.0(14)
F35 C35 C36 119.4(14)
C34 C35 C36 118.6(16)
F36 C36 C31 121.7(14)
F36 C36 C35 115.1(14)
C31 C36 C35 123.2(15)

loop_
_geom_bond_atom_site_label_1
_geom_bond_atom_site_label_2
_geom_bond_distance
Rh1 C4 2.155(17)
Rh1 C3 2.173(16)
Rh1 C2 2.176(15)
Rh1 C1 2.188(16)
Rh1 C5 2.208(17)
Rh1 P1 2.310(5)
Rh1 Cl2 2.389(5)
Rh1 Cl1 2.402(4)
C1 C5 1.40(2)
C1 C2 1.41(2)
C1 C6 1.50(2)
C2 C3 1.44(2)
C2 C7 1.49(2)
C3 C4 1.40(2)
C3 C8 1.52(2)
C4 C5 1.42(2)
C4 C9 1.52(2)
C5 C10 1.49(2)
P1 C11 1.825(16)
P1 C21 1.837(16)
P1 C31 1.880(15)
C11 C12 1.52(2)
C21 C22 1.54(2)
C31 C36 1.37(2)
C31 C32 1.41(2)
C32 C33 1.34(2)
C32 F32 1.351(17)
C33 F33 1.344(18)
C33 C34 1.35(2)
C34 F34 1.329(18)
C34 C35 1.35(2)
C35 F35 1.331(18)
C35 C36 1.40(2)
C36 F36 1.352(17)
